data_2240352
loop_
_publ_author_name
'Lamkaddem, Abderrahman'
'Harcharras, Mohamed'
'Shaim, Abdelillah'
'Zouihri, Hafid'
'Echchahed, Bousselham'
'Bi, Wenhua'

_publ_section_title
;
 Crystal structure of
 1,5-diethyl-1<i>H</i>-1,5-benzodiazepine-2,4(3<i>H</i>,5<i>H</i>)-dithione
;
_journal_coeditor_code TK5353
_journal_issue 2
_journal_name_full 'Acta Crystallographica Section E'
_journal_page_first o83
_journal_paper_doi 10.1107/S205698901402790X
_journal_volume 71
_journal_year 2015
_chemical_formula_iupac 'C13 H16 N2 S2'
_chemical_formula_moiety 'C13 H16 N2 S2'
_chemical_formula_sum 'C13 H16 N2 S2'
_chemical_formula_weight 264.40
_chemical_name_systematic
;
1,5-Diethyl-1<i>H</i>-1,5-benzodiazepine-2,4(3<i>H</i>,5<i>H</i>)-dithione
;
_space_group_IT_number 15
_symmetry_cell_setting monoclinic
_symmetry_space_group_name_Hall '-C 2yc'
_symmetry_space_group_name_H-M 'C 1 2/c 1'
_atom_sites_solution_hydrogens geom
_atom_sites_solution_primary direct
_atom_sites_solution_secondary difmap
_audit_creation_method SHELXL-97
_cell_angle_alpha 90.00
_cell_angle_beta 104.0870(10)
_cell_angle_gamma 90.00
_cell_formula_units_Z 8
_cell_length_a 19.8896(2)
_cell_length_b 8.87430(10)
_cell_length_c 15.5361(2)
_cell_measurement_reflns_used 7669
_cell_measurement_temperature 150(2)
_cell_measurement_theta_max 28.3
_cell_measurement_theta_min 2.5
_cell_volume 2659.75(5)
_computing_cell_refinement
;
SAINT-Plus (Bruker, 2009)
;
_computing_data_collection
;
APEX2 (Bruker, 2009)
;
_computing_data_reduction
;
SAINT-Plus (Bruker, 2009)
;
_computing_molecular_graphics
;
PLATON (Spek, 2009)
;
_computing_publication_material
;
publCIF (Westrip, 2010)
;
_computing_structure_refinement
;
SHELXL97 (Sheldrick, 2008)
;
_computing_structure_solution
;
SHELXS97 (Sheldrick, 2008)
;
_diffrn_ambient_temperature 150(2)
_diffrn_measured_fraction_theta_full 1.000
_diffrn_measured_fraction_theta_max 1.000
_diffrn_measurement_device_type 'Bruker APEXII CCD area-detector'
_diffrn_measurement_method '\f and \w scans'
_diffrn_radiation_monochromator graphite
_diffrn_radiation_source 'fine-focus sealed tube'
_diffrn_radiation_type MoK\a
_diffrn_radiation_wavelength 0.71073
_diffrn_reflns_av_R_equivalents 0.0219
_diffrn_reflns_av_sigmaI/netI 0.0173
_diffrn_reflns_limit_h_max 26
_diffrn_reflns_limit_h_min -26
_diffrn_reflns_limit_k_max 9
_diffrn_reflns_limit_k_min -11
_diffrn_reflns_limit_l_max 20
_diffrn_reflns_limit_l_min -20
_diffrn_reflns_number 14634
_diffrn_reflns_theta_full 28.29
_diffrn_reflns_theta_max 28.29
_diffrn_reflns_theta_min 2.11
_exptl_absorpt_coefficient_mu 0.380
_exptl_absorpt_correction_T_max 0.9060
_exptl_absorpt_correction_T_min 0.8802
_exptl_absorpt_correction_type multi-scan
_exptl_absorpt_process_details
;
(SADABS; Bruker, 2009)
;
_exptl_crystal_colour pale-yellow
_exptl_crystal_density_diffrn 1.321
_exptl_crystal_density_method 'not measured'
_exptl_crystal_description block
_exptl_crystal_F_000 1120
_exptl_crystal_size_max 0.44
_exptl_crystal_size_mid 0.28
_exptl_crystal_size_min 0.26
_refine_diff_density_max 0.394
_refine_diff_density_min -0.210
_refine_ls_extinction_method none
_refine_ls_goodness_of_fit_ref 1.050
_refine_ls_hydrogen_treatment constr
_refine_ls_matrix_type full
_refine_ls_number_parameters 154
_refine_ls_number_reflns 3312
_refine_ls_number_restraints 0
_refine_ls_restrained_S_all 1.050
_refine_ls_R_factor_all 0.0331
_refine_ls_R_factor_gt 0.0290
_refine_ls_shift/su_max 0.001
_refine_ls_shift/su_mean 0.000
_refine_ls_structure_factor_coef Fsqd
_refine_ls_weighting_details 'calc w=1/[\s^2^(Fo^2^)+(0.0451P)^2^+1.6941P] where P=(Fo^2^+2Fc^2^)/3'
_refine_ls_weighting_scheme calc
_refine_ls_wR_factor_gt 0.0793
_refine_ls_wR_factor_ref 0.0831
_reflns_number_gt 2963
_reflns_number_total 3312
_reflns_threshold_expression I>2\s(I)
_cod_data_source_file tk5353sup1.cif
_cod_data_source_block I
_cod_original_sg_symbol_H-M 'C 2/c'
_cod_database_code 2240352
_cod_database_fobs_code 2240352

loop_
_symmetry_equiv_pos_as_xyz
'x, y, z'
'-x, y, -z+1/2'
'x+1/2, y+1/2, z'
'-x+1/2, y+1/2, -z+1/2'
'-x, -y, -z'
'x, -y, z-1/2'
'-x+1/2, -y+1/2, -z'
'x+1/2, -y+1/2, z-1/2'

loop_
_atom_site_type_symbol
_atom_site_label
_atom_site_fract_x
_atom_site_fract_y
_atom_site_fract_z
_atom_site_U_iso_or_equiv
_atom_site_adp_type
_atom_site_calc_flag
_atom_site_refinement_flags
_atom_site_occupancy
_atom_site_symmetry_multiplicity
S S1 0.389586(17) 0.69948(4) 0.221477(18) 0.02667(9) Uani d . 1 1
S S2 0.401294(17) 0.32244(3) 0.37615(2) 0.02698(9) Uani d . 1 1
N N1 0.38266(5) 0.81930(10) 0.37619(6) 0.01868(19) Uani d . 1 1
N N2 0.38030(5) 0.54640(10) 0.48109(6) 0.01790(19) Uani d . 1 1
C C1 0.39904(5) 0.82159(12) 0.47124(7) 0.0180(2) Uani d . 1 1
C C2 0.41810(6) 0.95882(13) 0.51444(8) 0.0236(2) Uani d . 1 1
H H2 0.4222 1.0462 0.4808 0.028 Uiso calc R 1 1
C C3 0.43116(6) 0.96826(15) 0.60624(8) 0.0270(3) Uani d . 1 1
H H3 0.4443 1.0618 0.6353 0.032 Uiso calc R 1 1
C C4 0.42499(6) 0.84098(15) 0.65542(8) 0.0258(3) Uani d . 1 1
H H4 0.4323 0.8482 0.7180 0.031 Uiso calc R 1 1
C C5 0.40829(6) 0.70361(14) 0.61388(7) 0.0217(2) Uani d . 1 1
H H5 0.4055 0.6164 0.6483 0.026 Uiso calc R 1 1
C C6 0.39547(5) 0.69179(12) 0.52125(7) 0.0176(2) Uani d . 1 1
C C7 0.41267(5) 0.49358(12) 0.42024(7) 0.0183(2) Uani d . 1 1
C C8 0.45893(6) 0.60552(13) 0.38859(7) 0.0196(2) Uani d . 1 1
H H8A 0.4898 0.6575 0.4396 0.024 Uiso calc R 1 1
H H8B 0.4878 0.5541 0.3539 0.024 Uiso calc R 1 1
C C9 0.41007(5) 0.71650(12) 0.33112(7) 0.0185(2) Uani d . 1 1
C C10 0.32917(6) 0.92648(13) 0.32921(8) 0.0255(2) Uani d . 1 1
H H10A 0.3380 0.9521 0.2709 0.031 Uiso calc R 1 1
H H10B 0.3320 1.0205 0.3642 0.031 Uiso calc R 1 1
C C11 0.25747(7) 0.85946(17) 0.31559(9) 0.0341(3) Uani d . 1 1
H H11A 0.2230 0.9323 0.2846 0.051 Uiso calc R 1 1
H H11B 0.2485 0.8353 0.3733 0.051 Uiso calc R 1 1
H H11C 0.2544 0.7673 0.2801 0.051 Uiso calc R 1 1
C C12 0.32830(6) 0.45201(14) 0.50965(8) 0.0245(2) Uani d . 1 1
H H12A 0.3262 0.4814 0.5704 0.029 Uiso calc R 1 1
H H12B 0.3427 0.3450 0.5112 0.029 Uiso calc R 1 1
C C13 0.25706(7) 0.46914(18) 0.44750(10) 0.0374(3) Uani d . 1 1
H H13A 0.2239 0.4054 0.4681 0.056 Uiso calc R 1 1
H H13B 0.2588 0.4385 0.3875 0.056 Uiso calc R 1 1
H H13C 0.2424 0.5746 0.4467 0.056 Uiso calc R 1 1

loop_
_atom_site_aniso_label
_atom_site_aniso_U_11
_atom_site_aniso_U_22
_atom_site_aniso_U_33
_atom_site_aniso_U_12
_atom_site_aniso_U_13
_atom_site_aniso_U_23
S1 0.03626(18) 0.02858(17) 0.01620(14) 0.00172(12) 0.00835(11) 0.00226(10)
S2 0.03522(18) 0.01756(15) 0.02775(16) 0.00255(11) 0.00685(12) -0.00303(10)
N1 0.0206(4) 0.0171(5) 0.0179(4) 0.0015(3) 0.0039(3) 0.0023(3)
N2 0.0195(4) 0.0165(4) 0.0182(4) 0.0003(3) 0.0055(3) 0.0014(3)
C1 0.0159(5) 0.0196(5) 0.0186(5) 0.0016(4) 0.0044(4) -0.0005(4)
C2 0.0233(5) 0.0197(5) 0.0279(6) -0.0003(4) 0.0064(4) -0.0024(4)
C3 0.0249(6) 0.0270(6) 0.0289(6) -0.0001(5) 0.0062(4) -0.0108(5)
C4 0.0221(5) 0.0356(7) 0.0196(5) 0.0033(5) 0.0047(4) -0.0066(5)
C5 0.0193(5) 0.0274(6) 0.0191(5) 0.0030(4) 0.0059(4) 0.0009(4)
C6 0.0145(5) 0.0192(5) 0.0191(5) 0.0019(4) 0.0044(4) -0.0006(4)
C7 0.0188(5) 0.0180(5) 0.0168(4) 0.0043(4) 0.0017(4) 0.0031(4)
C8 0.0181(5) 0.0218(5) 0.0198(5) 0.0028(4) 0.0063(4) 0.0013(4)
C9 0.0190(5) 0.0185(5) 0.0188(5) -0.0020(4) 0.0065(4) 0.0020(4)
C10 0.0309(6) 0.0198(5) 0.0237(5) 0.0078(5) 0.0027(4) 0.0046(4)
C11 0.0255(6) 0.0398(8) 0.0349(7) 0.0099(6) 0.0035(5) 0.0022(6)
C12 0.0267(6) 0.0230(6) 0.0254(5) -0.0043(5) 0.0097(4) 0.0039(4)
C13 0.0243(6) 0.0473(8) 0.0403(7) -0.0084(6) 0.0071(5) 0.0031(6)

loop_
_atom_type_symbol
_atom_type_description
_atom_type_scat_dispersion_real
_atom_type_scat_dispersion_imag
_atom_type_scat_source
C C 0.0033 0.0016 'International Tables Vol C Tables 4.2.6.8 and 6.1.1.4'
H H 0.0000 0.0000 'International Tables Vol C Tables 4.2.6.8 and 6.1.1.4'
N N 0.0061 0.0033 'International Tables Vol C Tables 4.2.6.8 and 6.1.1.4'
S S 0.1246 0.1234 'International Tables Vol C Tables 4.2.6.8 and 6.1.1.4'

loop_
_geom_angle_atom_site_label_1
_geom_angle_atom_site_label_2
_geom_angle_atom_site_label_3
_geom_angle
C9 N1 C1 121.84(9)
C9 N1 C10 120.88(9)
C1 N1 C10 117.06(9)
C7 N2 C6 122.11(9)
C7 N2 C12 120.02(10)
C6 N2 C12 117.86(9)
C2 C1 C6 119.65(10)
C2 C1 N1 118.31(10)
C6 C1 N1 122.03(9)
C3 C2 C1 120.45(11)
C3 C2 H2 119.8
C1 C2 H2 119.8
C4 C3 C2 119.84(11)
C4 C3 H3 120.1
C2 C3 H3 120.1
C5 C4 C3 120.34(11)
C5 C4 H4 119.8
C3 C4 H4 119.8
C4 C5 C6 120.55(11)
C4 C5 H5 119.7
C6 C5 H5 119.7
C1 C6 C5 119.09(10)
C1 C6 N2 122.18(9)
C5 C6 N2 118.72(10)
N2 C7 C8 115.48(9)
N2 C7 S2 124.50(9)
C8 C7 S2 119.93(8)
C9 C8 C7 105.35(9)
C9 C8 H8A 110.7
C7 C8 H8A 110.7
C9 C8 H8B 110.7
C7 C8 H8B 110.7
H8A C8 H8B 108.8
N1 C9 C8 114.72(9)
N1 C9 S1 124.58(8)
C8 C9 S1 120.56(8)
N1 C10 C11 110.88(10)
N1 C10 H10A 109.5
C11 C10 H10A 109.5
N1 C10 H10B 109.5
C11 C10 H10B 109.5
H10A C10 H10B 108.1
C10 C11 H11A 109.5
C10 C11 H11B 109.5
H11A C11 H11B 109.5
C10 C11 H11C 109.5
H11A C11 H11C 109.5
H11B C11 H11C 109.5
N2 C12 C13 111.43(10)
N2 C12 H12A 109.3
C13 C12 H12A 109.3
N2 C12 H12B 109.3
C13 C12 H12B 109.3
H12A C12 H12B 108.0
C12 C13 H13A 109.5
C12 C13 H13B 109.5
H13A C13 H13B 109.5
C12 C13 H13C 109.5
H13A C13 H13C 109.5
H13B C13 H13C 109.5

loop_
_geom_bond_atom_site_label_1
_geom_bond_atom_site_label_2
_geom_bond_distance
S1 C9 1.6591(11)
S2 C7 1.6587(11)
N1 C9 1.3437(15)
N1 C1 1.4329(13)
N1 C10 1.4803(14)
N2 C7 1.3506(14)
N2 C6 1.4329(14)
N2 C12 1.4805(14)
C1 C2 1.3976(15)
C1 C6 1.4008(15)
C2 C3 1.3886(17)
C2 H2 0.9500
C3 C4 1.3858(19)
C3 H3 0.9500
C4 C5 1.3815(17)
C4 H4 0.9500
C5 C6 1.4030(15)
C5 H5 0.9500
C7 C8 1.5150(15)
C8 C9 1.5131(15)
C8 H8A 0.9900
C8 H8B 0.9900
C10 C11 1.5118(18)
C10 H10A 0.9900
C10 H10B 0.9900
C11 H11A 0.9800
C11 H11B 0.9800
C11 H11C 0.9800
C12 C13 1.5157(17)
C12 H12A 0.9900
C12 H12B 0.9900
C13 H13A 0.9800
C13 H13B 0.9800
C13 H13C 0.9800

loop_
_geom_hbond_atom_site_label_D
_geom_hbond_atom_site_label_H
_geom_hbond_atom_site_label_A
_geom_hbond_site_symmetry_A
_geom_hbond_distance_DH
_geom_hbond_distance_HA
_geom_hbond_distance_DA
_geom_hbond_angle_DHA
C3 H3 S1 6_576 0.95 2.86 3.6474(13) 141
C12 H12A S1 6_566 0.99 2.87 3.4887(13) 121

loop_
_geom_torsion_atom_site_label_1
_geom_torsion_atom_site_label_2
_geom_torsion_atom_site_label_3
_geom_torsion_atom_site_label_4
_geom_torsion
C9 N1 C1 C2 131.40(11)
C10 N1 C1 C2 -54.03(14)
C9 N1 C1 C6 -49.55(15)
C10 N1 C1 C6 125.02(11)
C6 C1 C2 C3 -2.23(17)
N1 C1 C2 C3 176.84(10)
C1 C2 C3 C4 -0.26(18)
C2 C3 C4 C5 2.27(18)
C3 C4 C5 C6 -1.77(17)
C2 C1 C6 C5 2.70(16)
N1 C1 C6 C5 -176.34(10)
C2 C1 C6 N2 -176.18(10)
N1 C1 C6 N2 4.78(16)
C4 C5 C6 C1 -0.73(16)
C4 C5 C6 N2 178.20(10)
C7 N2 C6 C1 47.63(15)
C12 N2 C6 C1 -133.60(11)
C7 N2 C6 C5 -131.26(11)
C12 N2 C6 C5 47.51(13)
C6 N2 C7 C8 -7.63(14)
C12 N2 C7 C8 173.63(9)
C6 N2 C7 S2 175.84(8)
C12 N2 C7 S2 -2.90(14)
N2 C7 C8 C9 -71.66(11)
S2 C7 C8 C9 105.04(9)
C1 N1 C9 C8 -0.07(15)
C10 N1 C9 C8 -174.43(10)
C1 N1 C9 S1 175.67(8)
C10 N1 C9 S1 1.30(15)
C7 C8 C9 N1 77.46(11)
C7 C8 C9 S1 -98.46(10)
C9 N1 C10 C11 87.54(13)
C1 N1 C10 C11 -87.08(12)
C7 N2 C12 C13 -85.53(13)
C6 N2 C12 C13 95.68(12)
